data_4021993
loop_
_publ_author_name
'Yi Wang'
'Jianjun Xu'
'Donald J. Burton'

_publ_section_title
;
 A Simple, Two-Step, Site-Specific Preparation of Fluorinated Naphthalene
 and Phenanthrene Derivatives from Fluorobromo-Substituted Alkenes
;
_journal_name_full 'Journal of Organic Chemistry'
_journal_page_first 7780
_journal_page_last 7784
_journal_paper_doi 10.1021/jo061305k
_journal_volume 71
_journal_year 2006
_chemical_formula_moiety 'C24 H29 F'
_chemical_formula_sum 'C24 H29 F'
_chemical_formula_weight 336.47
_chemical_name_systematic
; 
 ? 
;
_space_group_IT_number 2
_symmetry_cell_setting triclinic
_symmetry_space_group_name_Hall '-P 1'
_symmetry_space_group_name_H-M 'P -1'
_atom_sites_solution_hydrogens geom
_atom_sites_solution_primary direct
_atom_sites_solution_secondary difmap
_audit_creation_method SHELXL-97
_cell_angle_alpha 67.726(5)
_cell_angle_beta 72.898(5)
_cell_angle_gamma 88.678(5)
_cell_formula_units_Z 2
_cell_length_a 8.9899(9)
_cell_length_b 10.4965(10)
_cell_length_c 11.5357(11)
_cell_measurement_reflns_used 2045
_cell_measurement_temperature 190(2)
_cell_measurement_theta_max 25.0
_cell_measurement_theta_min 1.0
_cell_volume 957.95(16)
_computing_cell_refinement 'HKL Scalepack (Otwinowski & Minor, 1997)'
_computing_data_collection 'Collect (Nonius BV, 1997-2000)'
_computing_data_reduction 'HKL Denzo, Scalepack (Otwinowski & Minor, 1997)'
_computing_molecular_graphics 'SHELXTL 5.1 (Sheldrick, 1997)'
_computing_publication_material 'SHELXTL 5.1 (Sheldrick, 1997)'
_computing_structure_refinement 'SHELXTL 5.1 (Sheldrick, 1997)'
_computing_structure_solution 'SHELXTL 5.1 (Sheldrick, 1997)'
_diffrn_ambient_temperature 190(2)
_diffrn_detector_area_resol_mean 9
_diffrn_measured_fraction_theta_full 0.994
_diffrn_measured_fraction_theta_max 0.994
_diffrn_measurement_device_type KappaCCD
_diffrn_measurement_method 'CCD phi and omega scans'
_diffrn_radiation_monochromator graphite
_diffrn_radiation_source 'fine-focus sealed tube'
_diffrn_radiation_type MoK\a
_diffrn_radiation_wavelength 0.71069
_diffrn_reflns_av_R_equivalents 0.0243
_diffrn_reflns_av_sigmaI/netI 0.0404
_diffrn_reflns_limit_h_max 10
_diffrn_reflns_limit_h_min -10
_diffrn_reflns_limit_k_max 12
_diffrn_reflns_limit_k_min -12
_diffrn_reflns_limit_l_max 13
_diffrn_reflns_limit_l_min -13
_diffrn_reflns_number 16136
_diffrn_reflns_theta_full 25.00
_diffrn_reflns_theta_max 25.0
_diffrn_reflns_theta_min 3.0
_exptl_absorpt_coefficient_mu 0.072
_exptl_absorpt_correction_T_max 0.9885
_exptl_absorpt_correction_T_min 0.9808
_exptl_absorpt_correction_type multi-scan
_exptl_absorpt_process_details 'HKL Scalepack (Otwinowski & Minor, 1997)'
_exptl_crystal_colour colorless
_exptl_crystal_density_diffrn 1.166
_exptl_crystal_density_method 'not measured'
_exptl_crystal_description prism
_exptl_crystal_F_000 364
_exptl_crystal_size_max 0.27
_exptl_crystal_size_mid 0.27
_exptl_crystal_size_min 0.16
_refine_diff_density_max 0.137
_refine_diff_density_min -0.155
_refine_diff_density_rms 0.030
_refine_ls_extinction_method none
_refine_ls_goodness_of_fit_ref 1.034
_refine_ls_hydrogen_treatment riding
_refine_ls_matrix_type full
_refine_ls_number_parameters 227
_refine_ls_number_reflns 3373
_refine_ls_number_restraints 0
_refine_ls_restrained_S_all 1.034
_refine_ls_R_factor_all 0.0746
_refine_ls_R_factor_gt 0.0460
_refine_ls_shift/su_max 0.005
_refine_ls_shift/su_mean 0.001
_refine_ls_structure_factor_coef Fsqd
_refine_ls_weighting_details 'calc w=1/[\s^2^(Fo^2^)+(0.0582P)^2^+0.1366P] where P=(Fo^2^+2Fc^2^)/3'
_refine_ls_weighting_scheme calc
_refine_ls_wR_factor_gt 0.1103
_refine_ls_wR_factor_ref 0.1263
_reflns_number_gt 2339
_reflns_number_total 3373
_reflns_threshold_expression >2sigma(I)
_cod_data_source_file jo061305ksi20060623_030129.cif
_cod_depositor_comments
;
The following automatic conversions were performed:
'_symmetry_cell_setting' value 'Triclinic' changed to 'triclinic'
according to '/home/saulius/struct/CIF-dictionaries/cif_core.dic'
dictionary named 'cif_core.dic' version 2.4.1 from 2010-06-29.

Automatic conversion script
Id: cif_fix_enum 1527 2010-12-29 10:47:43Z saulius 
;
_cod_original_sg_symbol_H-M 'P -1 '
_cod_database_code 4021993

loop_
_symmetry_equiv_pos_as_xyz
'x, y, z'
'-x, -y, -z'

loop_
_atom_site_label
_atom_site_type_symbol
_atom_site_fract_x
_atom_site_fract_y
_atom_site_fract_z
_atom_site_U_iso_or_equiv
_atom_site_adp_type
_atom_site_occupancy
_atom_site_symmetry_multiplicity
_atom_site_calc_flag
_atom_site_refinement_flags
C1 C 0.93813(19) -0.06389(18) 0.86636(16) 0.0494(4) Uani 1 1 d .
H1 H 0.9774 -0.0921 0.9394 0.059 Uiso 1 1 calc R
C2 C 0.9104(2) 0.06849(17) 0.80958(16) 0.0467(4) Uani 1 1 d .
F2 F 0.94066(13) 0.16445(11) 0.85538(10) 0.0669(3) Uani 1 1 d .
C3 C 0.85021(18) 0.11221(16) 0.70537(15) 0.0413(4) Uani 1 1 d .
H3 H 0.8292 0.2060 0.6703 0.050 Uiso 1 1 calc R
C4 C 0.81973(16) 0.02308(15) 0.65071(14) 0.0348(4) Uani 1 1 d .
C4A C 0.85095(16) -0.11918(15) 0.70491(14) 0.0360(4) Uani 1 1 d .
C4B C 0.83175(17) -0.22655(15) 0.65565(15) 0.0387(4) Uani 1 1 d .
C5 C 0.7860(2) -0.20596(16) 0.54333(16) 0.0466(4) Uani 1 1 d .
H5 H 0.7616 -0.1165 0.4957 0.056 Uiso 1 1 calc R
C6 C 0.7752(2) -0.30919(17) 0.49978(18) 0.0541(5) Uani 1 1 d .
H6 H 0.7439 -0.2897 0.4235 0.065 Uiso 1 1 calc R
C7 C 0.8093(2) -0.44137(18) 0.5657(2) 0.0595(5) Uani 1 1 d .
H7 H 0.8023 -0.5125 0.5350 0.071 Uiso 1 1 calc R
C8 C 0.8532(2) -0.46766(18) 0.6755(2) 0.0596(5) Uani 1 1 d .
H8 H 0.8759 -0.5584 0.7215 0.072 Uiso 1 1 calc R
C8A C 0.86585(18) -0.36415(16) 0.72248(17) 0.0467(4) Uani 1 1 d .
C9 C 0.9160(2) -0.39642(18) 0.83568(19) 0.0575(5) Uani 1 1 d .
H9 H 0.9345 -0.4889 0.8811 0.069 Uiso 1 1 calc R
C10 C 0.9375(2) -0.29931(18) 0.87926(18) 0.0527(5) Uani 1 1 d .
H10 H 0.9731 -0.3237 0.9540 0.063 Uiso 1 1 calc R
C10A C 0.90812(17) -0.15947(16) 0.81582(15) 0.0420(4) Uani 1 1 d .
C11 C 0.75502(17) 0.08441(14) 0.53529(14) 0.0341(4) Uani 1 1 d .
H11A H 0.6544 0.0304 0.5580 0.041 Uiso 1 1 calc R
H11B H 0.8281 0.0712 0.4586 0.041 Uiso 1 1 calc R
C12 C 0.72753(18) 0.23681(14) 0.49281(14) 0.0366(4) Uani 1 1 d .
H12A H 0.6507 0.2515 0.5670 0.044 Uiso 1 1 calc R
H12B H 0.8268 0.2927 0.4702 0.044 Uiso 1 1 calc R
C13 C 0.66712(18) 0.28508(15) 0.37454(14) 0.0394(4) Uani 1 1 d .
H13A H 0.5648 0.2325 0.3996 0.047 Uiso 1 1 calc R
H13B H 0.7406 0.2634 0.3032 0.047 Uiso 1 1 calc R
C14 C 0.64757(19) 0.43938(15) 0.32173(15) 0.0418(4) Uani 1 1 d .
H14A H 0.5719 0.4610 0.3921 0.050 Uiso 1 1 calc R
H14B H 0.7492 0.4923 0.2981 0.050 Uiso 1 1 calc R
C15 C 0.5905(2) 0.48565(15) 0.20148(15) 0.0419(4) Uani 1 1 d .
H15A H 0.6685 0.4668 0.1305 0.050 Uiso 1 1 calc R
H15B H 0.4916 0.4290 0.2245 0.050 Uiso 1 1 calc R
C16 C 0.56268(19) 0.63703(15) 0.14878(15) 0.0416(4) Uani 1 1 d .
H16A H 0.6623 0.6944 0.1217 0.050 Uiso 1 1 calc R
H16B H 0.4873 0.6573 0.2202 0.050 Uiso 1 1 calc R
C17 C 0.49989(19) 0.67735(15) 0.03216(15) 0.0407(4) Uani 1 1 d .
H17A H 0.5762 0.6575 -0.0390 0.049 Uiso 1 1 calc R
H17B H 0.4015 0.6182 0.0594 0.049 Uiso 1 1 calc R
C18 C 0.46801(18) 0.82771(15) -0.02288(15) 0.0391(4) Uani 1 1 d .
H18A H 0.3942 0.8490 0.0486 0.047 Uiso 1 1 calc R
H18B H 0.5670 0.8873 -0.0537 0.047 Uiso 1 1 calc R
C19 C 0.4001(2) 0.86261(16) -0.13596(16) 0.0440(4) Uani 1 1 d .
H19A H 0.4737 0.8404 -0.2069 0.053 Uiso 1 1 calc R
H19B H 0.3010 0.8031 -0.1047 0.053 Uiso 1 1 calc R
C20 C 0.3683(2) 1.01256(17) -0.19297(17) 0.0525(4) Uani 1 1 d .
H20A H 0.3269 1.0276 -0.2663 0.079 Uiso 1 1 calc R
H20B H 0.4658 1.0726 -0.2248 0.079 Uiso 1 1 calc R
H20C H 0.2916 1.0345 -0.1247 0.079 Uiso 1 1 calc R

loop_
_atom_site_aniso_label
_atom_site_aniso_U_11
_atom_site_aniso_U_22
_atom_site_aniso_U_33
_atom_site_aniso_U_23
_atom_site_aniso_U_13
_atom_site_aniso_U_12
C1 0.0474(10) 0.0632(11) 0.0414(9) -0.0164(9) -0.0246(8) 0.0088(8)
C2 0.0532(10) 0.0512(10) 0.0451(10) -0.0217(8) -0.0246(8) 0.0034(8)
F2 0.0897(8) 0.0702(7) 0.0648(7) -0.0350(6) -0.0466(6) 0.0080(6)
C3 0.0475(9) 0.0396(9) 0.0398(9) -0.0149(7) -0.0187(7) 0.0048(7)
C4 0.0329(8) 0.0375(8) 0.0319(8) -0.0116(7) -0.0095(6) 0.0031(6)
C4A 0.0303(8) 0.0387(8) 0.0340(8) -0.0105(7) -0.0077(6) 0.0039(6)
C4B 0.0321(8) 0.0362(8) 0.0408(9) -0.0113(7) -0.0064(7) 0.0051(6)
C5 0.0573(10) 0.0364(9) 0.0464(10) -0.0168(7) -0.0154(8) 0.0050(7)
C6 0.0640(11) 0.0454(10) 0.0544(11) -0.0244(9) -0.0135(9) 0.0032(8)
C7 0.0627(12) 0.0432(10) 0.0709(13) -0.0291(10) -0.0091(10) 0.0046(9)
C8 0.0564(11) 0.0340(9) 0.0757(14) -0.0170(9) -0.0084(10) 0.0102(8)
C8A 0.0386(9) 0.0374(9) 0.0533(10) -0.0114(8) -0.0077(8) 0.0096(7)
C9 0.0527(11) 0.0420(10) 0.0624(12) -0.0045(9) -0.0179(9) 0.0178(8)
C10 0.0471(10) 0.0557(11) 0.0479(10) -0.0072(9) -0.0219(8) 0.0148(8)
C10A 0.0350(9) 0.0467(9) 0.0391(9) -0.0106(8) -0.0125(7) 0.0084(7)
C11 0.0391(8) 0.0336(8) 0.0311(8) -0.0122(6) -0.0132(6) 0.0032(6)
C12 0.0431(9) 0.0346(8) 0.0331(8) -0.0127(7) -0.0138(7) 0.0043(6)
C13 0.0480(9) 0.0357(8) 0.0367(9) -0.0132(7) -0.0176(7) 0.0059(7)
C14 0.0537(10) 0.0362(8) 0.0378(9) -0.0134(7) -0.0189(8) 0.0068(7)
C15 0.0534(10) 0.0362(8) 0.0363(9) -0.0124(7) -0.0164(7) 0.0072(7)
C16 0.0531(10) 0.0359(8) 0.0371(9) -0.0123(7) -0.0182(7) 0.0044(7)
C17 0.0478(9) 0.0362(8) 0.0380(8) -0.0127(7) -0.0154(7) 0.0034(7)
C18 0.0455(9) 0.0362(8) 0.0371(8) -0.0140(7) -0.0154(7) 0.0054(7)
C19 0.0529(10) 0.0406(9) 0.0402(9) -0.0128(7) -0.0208(8) 0.0059(7)
C20 0.0611(11) 0.0465(10) 0.0484(10) -0.0115(8) -0.0243(9) 0.0106(8)

loop_
_atom_type_symbol
_atom_type_description
_atom_type_scat_dispersion_real
_atom_type_scat_dispersion_imag
_atom_type_scat_source
C C 0.0033 0.0016 'International Tables Vol C Tables 4.2.6.8 and 6.1.1.4'
H H 0.0000 0.0000 'International Tables Vol C Tables 4.2.6.8 and 6.1.1.4'
F F 0.0171 0.0103 'International Tables Vol C Tables 4.2.6.8 and 6.1.1.4'

loop_
_geom_angle_atom_site_label_1
_geom_angle_atom_site_label_2
_geom_angle_atom_site_label_3
_geom_angle
_geom_angle_publ_flag
C2 C1 C10A 118.84(15) yes
C2 C1 H1 120.6 ?
C10A C1 H1 120.6 ?
C1 C2 F2 120.18(15) yes
C1 C2 C3 122.07(15) yes
F2 C2 C3 117.74(15) yes
C2 C3 C4 121.64(15) yes
C2 C3 H3 119.2 ?
C4 C3 H3 119.2 ?
C3 C4 C4A 118.90(14) yes
C3 C4 C11 116.52(13) yes
C4A C4 C11 124.57(13) yes
C10A C4A C4 116.85(13) yes
C10A C4A C4B 116.98(14) yes
C4 C4A C4B 126.16(14) yes
C5 C4B C8A 115.18(14) yes
C5 C4B C4A 125.71(14) yes
C8A C4B C4A 119.08(15) yes
C6 C5 C4B 123.02(16) yes
C6 C5 H5 118.5 ?
C4B C5 H5 118.5 ?
C5 C6 C7 120.80(19) yes
C5 C6 H6 119.6 ?
C7 C6 H6 119.6 ?
C8 C7 C6 118.79(17) yes
C8 C7 H7 120.6 ?
C6 C7 H7 120.6 ?
C7 C8 C8A 121.83(17) yes
C7 C8 H8 119.1 ?
C8A C8 H8 119.1 ?
C8 C8A C9 119.49(16) yes
C8 C8A C4B 120.38(17) yes
C9 C8A C4B 120.12(15) yes
C10 C9 C8A 121.32(16) yes
C10 C9 H9 119.3 ?
C8A C9 H9 119.3 ?
C9 C10 C10A 121.39(17) yes
C9 C10 H10 119.3 ?
C10A C10 H10 119.3 ?
C1 C10A C10 117.35(16) yes
C1 C10A C4A 121.63(15) yes
C10 C10A C4A 121.03(15) yes
C4 C11 C12 117.08(12) yes
C4 C11 H11A 108.0 ?
C12 C11 H11A 108.0 ?
C4 C11 H11B 108.0 ?
C12 C11 H11B 108.0 ?
H11A C11 H11B 107.3 ?
C13 C12 C11 111.44(12) yes
C13 C12 H12A 109.3 ?
C11 C12 H12A 109.3 ?
C13 C12 H12B 109.3 ?
C11 C12 H12B 109.3 ?
H12A C12 H12B 108.0 ?
C12 C13 C14 113.86(12) yes
C12 C13 H13A 108.8 ?
C14 C13 H13A 108.8 ?
C12 C13 H13B 108.8 ?
C14 C13 H13B 108.8 ?
H13A C13 H13B 107.7 ?
C15 C14 C13 112.81(12) yes
C15 C14 H14A 109.0 ?
C13 C14 H14A 109.0 ?
C15 C14 H14B 109.0 ?
C13 C14 H14B 109.0 ?
H14A C14 H14B 107.8 ?
C16 C15 C14 114.80(12) yes
C16 C15 H15A 108.6 ?
C14 C15 H15A 108.6 ?
C16 C15 H15B 108.6 ?
C14 C15 H15B 108.6 ?
H15A C15 H15B 107.5 ?
C15 C16 C17 113.01(13) yes
C15 C16 H16A 109.0 ?
C17 C16 H16A 109.0 ?
C15 C16 H16B 109.0 ?
C17 C16 H16B 109.0 ?
H16A C16 H16B 107.8 ?
C18 C17 C16 114.93(13) yes
C18 C17 H17A 108.5 ?
C16 C17 H17A 108.5 ?
C18 C17 H17B 108.5 ?
C16 C17 H17B 108.5 ?
H17A C17 H17B 107.5 ?
C19 C18 C17 113.32(13) yes
C19 C18 H18A 108.9 ?
C17 C18 H18A 108.9 ?
C19 C18 H18B 108.9 ?
C17 C18 H18B 108.9 ?
H18A C18 H18B 107.7 ?
C20 C19 C18 114.19(13) yes
C20 C19 H19A 108.7 ?
C18 C19 H19A 108.7 ?
C20 C19 H19B 108.7 ?
C18 C19 H19B 108.7 ?
H19A C19 H19B 107.6 ?
C19 C20 H20A 109.5 ?
C19 C20 H20B 109.5 ?
H20A C20 H20B 109.5 ?
C19 C20 H20C 109.5 ?
H20A C20 H20C 109.5 ?
H20B C20 H20C 109.5 ?

loop_
_geom_bond_atom_site_label_1
_geom_bond_atom_site_label_2
_geom_bond_distance
_geom_bond_publ_flag
C1 C2 1.346(2) yes
C1 C10A 1.403(2) yes
C1 H1 0.9500 ?
C2 F2 1.3670(17) yes
C2 C3 1.379(2) yes
C3 C4 1.381(2) yes
C3 H3 0.9500 ?
C4 C4A 1.441(2) yes
C4 C11 1.521(2) yes
C4A C10A 1.431(2) yes
C4A C4B 1.475(2) yes
C4B C5 1.411(2) yes
C4B C8A 1.431(2) yes
C5 C6 1.372(2) yes
C5 H5 0.9500 ?
C6 C7 1.384(3) yes
C6 H6 0.9500 ?
C7 C8 1.364(3) yes
C7 H7 0.9500 ?
C8 C8A 1.405(2) yes
C8 H8 0.9500 ?
C8A C9 1.424(3) yes
C9 C10 1.336(3) yes
C9 H9 0.9500 ?
C10 C10A 1.429(2) yes
C10 H10 0.9500 ?
C11 C12 1.523(2) yes
C11 H11A 0.9900 ?
C11 H11B 0.9900 ?
C12 C13 1.521(2) yes
C12 H12A 0.9900 ?
C12 H12B 0.9900 ?
C13 C14 1.525(2) yes
C13 H13A 0.9900 ?
C13 H13B 0.9900 ?
C14 C15 1.523(2) yes
C14 H14A 0.9900 ?
C14 H14B 0.9900 ?
C15 C16 1.515(2) yes
C15 H15A 0.9900 ?
C15 H15B 0.9900 ?
C16 C17 1.520(2) yes
C16 H16A 0.9900 ?
C16 H16B 0.9900 ?
C17 C18 1.517(2) yes
C17 H17A 0.9900 ?
C17 H17B 0.9900 ?
C18 C19 1.518(2) yes
C18 H18A 0.9900 ?
C18 H18B 0.9900 ?
C19 C20 1.516(2) yes
C19 H19A 0.9900 ?
C19 H19B 0.9900 ?
C20 H20A 0.9800 ?
C20 H20B 0.9800 ?
C20 H20C 0.9800 ?

loop_
_geom_torsion_atom_site_label_1
_geom_torsion_atom_site_label_2
_geom_torsion_atom_site_label_3
_geom_torsion_atom_site_label_4
_geom_torsion
C10A C1 C2 F2 -179.02(14)
C10A C1 C2 C3 1.5(2)
C1 C2 C3 C4 -2.1(3)
F2 C2 C3 C4 178.38(14)
C2 C3 C4 C4A 0.4(2)
C2 C3 C4 C11 -179.41(13)
C3 C4 C4A C10A 1.75(19)
C11 C4 C4A C10A -178.48(12)
C3 C4 C4A C4B -177.28(14)
C11 C4 C4A C4B 2.5(2)
C10A C4A C4B C5 -176.04(14)
C4 C4A C4B C5 3.0(2)
C10A C4A C4B C8A 1.93(19)
C4 C4A C4B C8A -179.04(13)
C8A C4B C5 C6 -0.3(2)
C4A C4B C5 C6 177.75(15)
C4B C5 C6 C7 0.1(3)
C5 C6 C7 C8 0.4(3)
C6 C7 C8 C8A -0.5(3)
C7 C8 C8A C9 -178.42(16)
C7 C8 C8A C4B 0.3(2)
C5 C4B C8A C8 0.1(2)
C4A C4B C8A C8 -178.07(14)
C5 C4B C8A C9 178.83(14)
C4A C4B C8A C9 0.6(2)
C8 C8A C9 C10 176.39(16)
C4B C8A C9 C10 -2.3(2)
C8A C9 C10 C10A 1.3(3)
C2 C1 C10A C10 -179.41(15)
C2 C1 C10A C4A 0.8(2)
C9 C10 C10A C1 -178.28(16)
C9 C10 C10A C4A 1.5(2)
C4 C4A C10A C1 -2.4(2)
C4B C4A C10A C1 176.74(14)
C4 C4A C10A C10 177.86(13)
C4B C4A C10A C10 -3.0(2)
C3 C4 C11 C12 -1.02(19)
C4A C4 C11 C12 179.20(13)
C4 C11 C12 C13 178.45(12)
C11 C12 C13 C14 -176.17(12)
C12 C13 C14 C15 178.70(13)
C13 C14 C15 C16 177.54(13)
C14 C15 C16 C17 -177.78(13)
C15 C16 C17 C18 179.18(13)
C16 C17 C18 C19 -177.96(13)
C17 C18 C19 C20 -179.65(13)

loop_
_cod_related_entry_id
_cod_related_entry_database
_cod_related_entry_code
1 ChemSpider 17247842
